data_1568772
loop_
_publ_author_name
'Duan, Yuefeng'
'Huang, Yuhang'
'Wang, Chongqing'
'Wang, Qian'
'Ge, Kai'
'Lu, Zhiyong'
'Wang, Huijie'
'Duan, Jingui'
'Bai, Junfeng'
'Jin, Wanqin'

_publ_section_title
;
 Formation and fine-tuning of metal--organic frameworks with carboxylic
 pincers for the recognition of a C2H2 tetramer and highly selective
 separation of C2H2/C2H4
;
_journal_issue 17
_journal_name_full 'Chemical Science'
_journal_page_first 4605
_journal_page_last 4611
_journal_paper_doi 10.1039/D3SC00877K
_journal_volume 14
_journal_year 2023
_chemical_formula_sum 'C26 H20 Cu F6 N8 O4 Zr'
_chemical_formula_weight 777.26
_space_group_crystal_system tetragonal
_space_group_IT_number 98
_space_group_name_Hall 'I 4bw 2bw'
_space_group_name_H-M_alt 'I 41 2 2'
_atom_sites_solution_hydrogens mixed
_audit_creation_method SHELXL-2018/3
_audit_update_record
;
2022-10-06 deposited with the CCDC.	2023-04-03 downloaded from the CCDC.
;
_cell_angle_alpha 90
_cell_angle_beta 90
_cell_angle_gamma 90
_cell_formula_units_Z 8
_cell_length_a 16.848(5)
_cell_length_b 16.848(5)
_cell_length_c 31.093(17)
_cell_measurement_reflns_used 2033
_cell_measurement_temperature 296(2)
_cell_measurement_theta_max 18.617
_cell_measurement_theta_min 2.296
_cell_volume 8826(6)
_computing_structure_refinement 'SHELXL-2018/3 (Sheldrick, 2018)'
_diffrn_ambient_temperature 296(2)
_diffrn_measured_fraction_theta_full 1.000
_diffrn_measured_fraction_theta_max 0.954
_diffrn_measurement_device_type 'Bruker Smart CCD'
_diffrn_radiation_type MoK\a
_diffrn_radiation_wavelength 0.71073
_diffrn_reflns_av_R_equivalents 0.0976
_diffrn_reflns_av_unetI/netI 0.1012
_diffrn_reflns_Laue_measured_fraction_full 1.000
_diffrn_reflns_Laue_measured_fraction_max 0.954
_diffrn_reflns_limit_h_max 20
_diffrn_reflns_limit_h_min -20
_diffrn_reflns_limit_k_max 21
_diffrn_reflns_limit_k_min -20
_diffrn_reflns_limit_l_max 40
_diffrn_reflns_limit_l_min -27
_diffrn_reflns_number 23624
_diffrn_reflns_point_group_measured_fraction_full 1.000
_diffrn_reflns_point_group_measured_fraction_max 0.933
_diffrn_reflns_theta_full 25.242
_diffrn_reflns_theta_max 27.407
_diffrn_reflns_theta_min 1.375
_exptl_absorpt_coefficient_mu 0.776
_exptl_crystal_colour purple
_exptl_crystal_density_diffrn 1.170
_exptl_crystal_description block
_exptl_crystal_F_000 3096
_exptl_crystal_size_max 0.150
_exptl_crystal_size_mid 0.150
_exptl_crystal_size_min 0.130
_refine_diff_density_max 0.362
_refine_diff_density_min -0.669
_refine_diff_density_rms 0.082
_refine_ls_abs_structure_details
;
 Refined as an inversion twin.
;
_refine_ls_abs_structure_Flack 0.02(4)
_refine_ls_extinction_method none
_refine_ls_goodness_of_fit_ref 1.041
_refine_ls_hydrogen_treatment constr
_refine_ls_matrix_type full
_refine_ls_number_parameters 211
_refine_ls_number_reflns 4704
_refine_ls_number_restraints 372
_refine_ls_restrained_S_all 1.060
_refine_ls_R_factor_all 0.0957
_refine_ls_R_factor_gt 0.0583
_refine_ls_shift/su_max 0.000
_refine_ls_shift/su_mean 0.000
_refine_ls_structure_factor_coef Fsqd
_refine_ls_weighting_details 'w=1/[\s^2^(Fo^2^)+(0.0502P)^2^] where P=(Fo^2^+2Fc^2^)/3'
_refine_ls_weighting_scheme calc
_refine_ls_wR_factor_gt 0.1196
_refine_ls_wR_factor_ref 0.1283
_reflns_Friedel_coverage 0.726
_reflns_Friedel_fraction_full 1.000
_reflns_Friedel_fraction_max 0.905
_reflns_number_gt 2942
_reflns_number_total 4704
_reflns_threshold_expression 'I > 2\s(I)'
_cod_data_source_file d3sc00877k2.cif
_cod_data_source_block as
_cod_depositor_comments 'Adding full bibliography for 1568769--1568774.cif.'
_cod_original_cell_volume 8826(7)
_cod_database_code 1568772
_shelx_shelxl_version_number 2018/3
_shelx_space_group_comment
;
The symmetry employed for this shelxl refinement is uniquely defined
by the following loop, which should always be used as a source of
symmetry information in preference to the above space-group names.
They are only intended as comments.
;
_shelx_estimated_absorpt_t_min 0.893
_shelx_estimated_absorpt_t_max 0.906
_platon_squeeze_void_probe_radius 1.20

loop_
_space_group_symop_operation_xyz
'x, y, z'
'-y, x+1/2, z+1/4'
'-x+1/2, -y+1/2, z+1/2'
'y+1/2, -x, z+3/4'
'x, -y+1/2, -z+1/4'
'y+1/2, x+1/2, -z+1/2'
'-x+1/2, y, -z+3/4'
'-y, -x, -z'
'x+1/2, y+1/2, z+1/2'
'-y+1/2, x+1, z+3/4'
'-x+1, -y+1, z+1'
'y+1, -x+1/2, z+5/4'
'x+1/2, -y+1, -z+3/4'
'y+1, x+1, -z+1'
'-x+1, y+1/2, -z+5/4'
'-y+1/2, -x+1/2, -z+1/2'

loop_
_atom_site_label
_atom_site_type_symbol
_atom_site_fract_x
_atom_site_fract_y
_atom_site_fract_z
_atom_site_U_iso_or_equiv
_atom_site_adp_type
_atom_site_occupancy
_atom_site_site_symmetry_order
_atom_site_calc_flag
_atom_site_refinement_flags_posn
_atom_site_refinement_flags_adp
_atom_site_refinement_flags_occupancy
_atom_site_disorder_assembly
_atom_site_disorder_group
Zr1 Zr 0.46241(6) 0.250000 0.125000 0.0356(3) Uani 1 2 d S TU P . .
Cu1 Cu 0.500000 0.500000 0.12645(4) 0.0328(3) Uani 1 2 d S TU P . .
F1 F 0.4650(2) 0.3667(2) 0.12496(17) 0.0503(11) Uani 1 1 d . U . . .
F2 F 0.5808(4) 0.250000 0.125000 0.078(2) Uani 1 2 d S TU P . .
F3 F 0.4673(3) 0.2544(4) 0.18779(14) 0.0856(15) Uani 1 1 d . U . . .
F4 F 0.3461(4) 0.250000 0.125000 0.103(3) Uani 1 2 d S TU P . .
N3 N 0.5807(4) 0.4754(3) 0.08287(19) 0.0349(15) Uani 1 1 d . U . . .
C9 C 0.6275(4) 0.4149(5) 0.0809(2) 0.0384(17) Uani 1 1 d . U . . .
H9 H 0.625621 0.373392 0.100588 0.046 Uiso 1 1 calc R U . . .
N4 N 0.6794(4) 0.4168(4) 0.0479(2) 0.0393(15) Uani 1 1 d . U . . .
C10 C 0.6583(6) 0.4836(5) 0.0253(3) 0.060(2) Uani 1 1 d . U . . .
H10 H 0.680219 0.500666 -0.000530 0.072 Uiso 1 1 calc R U . . .
C11 C 0.6002(5) 0.5198(5) 0.0474(3) 0.051(2) Uani 1 1 d . U . . .
H11 H 0.576761 0.567783 0.039858 0.061 Uiso 1 1 calc R U . . .
C6 C 0.7424(6) 0.3639(4) 0.0405(2) 0.0406(17) Uani 1 1 d . U . . .
C7 C 0.7435(5) 0.2895(4) 0.0606(2) 0.0434(18) Uani 1 1 d . U . . .
H7 H 0.700924 0.272135 0.077200 0.052 Uiso 1 1 calc R U . . .
C2 C 0.8104(5) 0.2427(6) 0.0549(3) 0.058(2) Uani 1 1 d . U . . .
C3 C 0.8707(5) 0.2665(6) 0.0275(3) 0.060(2) Uani 1 1 d . U . . .
H3 H 0.914810 0.234048 0.023587 0.072 Uiso 1 1 calc R U . . .
C5 C 0.8027(5) 0.3858(5) 0.0140(2) 0.0436(19) Uani 1 1 d . U . . .
H5 H 0.801103 0.435082 0.000623 0.052 Uiso 1 1 calc R U . . .
C4 C 0.8661(5) 0.3362(5) 0.0067(3) 0.050(2) Uani 1 1 d . U . . .
N2 N 0.9248(4) 0.3609(4) -0.0226(2) 0.0566(18) Uani 1 1 d . U . . .
C8 C 0.9156(5) 0.4122(5) -0.0545(2) 0.0424(18) Uani 1 1 d . U . . .
H8 H 0.868946 0.439657 -0.060435 0.051 Uiso 1 1 calc R U . . .
N1 N 0.9840(3) 0.4189(4) -0.0774(2) 0.0393(16) Uani 1 1 d . U . . .
C13 C 1.0333(6) 0.3740(6) -0.0568(3) 0.071(3) Uani 1 1 d . U . . .
H13 H 1.085782 0.367034 -0.065338 0.085 Uiso 1 1 calc R U . . .
C12 C 1.0022(7) 0.3383(7) -0.0221(3) 0.086(3) Uani 1 1 d . U . . .
H12 H 1.027711 0.305786 -0.002263 0.103 Uiso 1 1 calc R U . . .
C1 C 0.8117(7) 0.1624(6) 0.0774(4) 0.078(3) Uani 1 1 d . U . . .
O1 O 0.7573(5) 0.1379(3) 0.0960(2) 0.0718(18) Uani 1 1 d . U . . .
O2 O 0.8757(6) 0.1238(6) 0.0695(3) 0.150(4) Uani 1 1 d . U . . .
H2A H 0.873325 0.079682 0.082661 0.225 Uiso 1 1 d R U . . .

loop_
_atom_site_aniso_label
_atom_site_aniso_U_11
_atom_site_aniso_U_22
_atom_site_aniso_U_33
_atom_site_aniso_U_23
_atom_site_aniso_U_13
_atom_site_aniso_U_12
Zr1 0.0395(6) 0.0304(5) 0.0368(6) -0.0007(6) 0.000 0.000
Cu1 0.0397(7) 0.0276(6) 0.0311(7) 0.000 0.000 0.0029(5)
F1 0.056(3) 0.031(2) 0.064(3) 0.000(3) 0.009(3) 0.0008(18)
F2 0.047(4) 0.062(4) 0.124(6) 0.000(5) 0.000 0.000
F3 0.126(5) 0.082(4) 0.049(3) -0.002(3) 0.000(3) -0.004(4)
F4 0.058(4) 0.101(6) 0.150(7) 0.020(7) 0.000 0.000
N3 0.037(3) 0.034(3) 0.034(3) 0.008(3) 0.002(3) 0.007(3)
C9 0.041(4) 0.039(4) 0.035(4) 0.005(4) 0.005(3) 0.002(3)
N4 0.038(3) 0.041(3) 0.039(4) 0.011(3) 0.006(3) -0.001(3)
C10 0.067(5) 0.059(5) 0.054(5) 0.016(4) 0.021(4) 0.013(4)
C11 0.051(4) 0.051(5) 0.051(5) 0.010(4) 0.012(4) 0.008(4)
C6 0.040(4) 0.043(4) 0.039(4) 0.010(3) 0.005(4) 0.002(3)
C7 0.038(4) 0.049(4) 0.044(4) 0.011(3) 0.008(4) 0.000(4)
C2 0.060(4) 0.058(4) 0.055(4) 0.016(4) 0.020(4) 0.009(4)
C3 0.052(4) 0.065(5) 0.062(5) 0.017(4) 0.008(4) 0.012(4)
C5 0.045(4) 0.045(4) 0.041(4) 0.017(3) 0.008(4) 0.007(3)
C4 0.044(4) 0.056(4) 0.049(5) 0.013(4) 0.002(4) 0.006(3)
N2 0.047(4) 0.071(4) 0.052(4) 0.019(3) 0.009(3) 0.004(3)
C8 0.038(4) 0.047(4) 0.042(4) 0.007(4) -0.002(3) 0.005(3)
N1 0.024(3) 0.054(4) 0.040(4) 0.012(3) 0.003(3) 0.002(3)
C13 0.050(5) 0.087(6) 0.076(6) 0.034(5) 0.011(5) 0.017(4)
C12 0.064(5) 0.105(6) 0.088(6) 0.041(5) 0.002(5) 0.020(5)
C1 0.083(6) 0.066(5) 0.084(6) 0.015(5) 0.020(5) 0.014(5)
O1 0.076(5) 0.062(4) 0.077(4) 0.018(3) 0.025(4) 0.010(4)
O2 0.122(7) 0.123(8) 0.205(9) 0.061(7) 0.053(7) 0.033(6)

loop_
_atom_type_symbol
_atom_type_description
_atom_type_scat_dispersion_real
_atom_type_scat_dispersion_imag
_atom_type_scat_source
C C 0.0033 0.0016 'International Tables Vol C Tables 4.2.6.8 and 6.1.1.4'
H H 0.0000 0.0000 'International Tables Vol C Tables 4.2.6.8 and 6.1.1.4'
Cu Cu 0.3201 1.2651 'International Tables Vol C Tables 4.2.6.8 and 6.1.1.4'
F F 0.0171 0.0103 'International Tables Vol C Tables 4.2.6.8 and 6.1.1.4'
N N 0.0061 0.0033 'International Tables Vol C Tables 4.2.6.8 and 6.1.1.4'
O O 0.0106 0.0060 'International Tables Vol C Tables 4.2.6.8 and 6.1.1.4'
Zr Zr -2.9673 0.5597 'International Tables Vol C Tables 4.2.6.8 and 6.1.1.4'

loop_
_geom_angle_atom_site_label_1
_geom_angle_atom_site_label_2
_geom_angle_atom_site_label_3
_geom_angle
_geom_angle_site_symmetry_1
_geom_angle_site_symmetry_3
_geom_angle_publ_flag
F3 Zr1 F3 175.1(3) . 5 ?
F3 Zr1 F4 92.43(17) . . ?
F3 Zr1 F4 92.43(17) 5 . ?
F3 Zr1 F1 92.1(2) . 5 ?
F3 Zr1 F1 87.8(2) 5 5 ?
F4 Zr1 F1 91.28(12) . 5 ?
F3 Zr1 F1 87.8(2) . . ?
F3 Zr1 F1 92.1(2) 5 . ?
F4 Zr1 F1 91.28(12) . . ?
F1 Zr1 F1 177.4(2) 5 . ?
F3 Zr1 F2 87.57(17) . . ?
F3 Zr1 F2 87.57(17) 5 . ?
F4 Zr1 F2 180.0 . . ?
F1 Zr1 F2 88.72(12) 5 . ?
F1 Zr1 F2 88.72(12) . . ?
N3 Cu1 N3 92.7(4) . 11_554 ?
N3 Cu1 N1 89.6(2) . 2_645 ?
N3 Cu1 N1 175.3(3) 11_554 2_645 ?
N3 Cu1 N1 175.3(3) . 12_464 ?
N3 Cu1 N1 89.6(2) 11_554 12_464 ?
N1 Cu1 N1 88.3(4) 2_645 12_464 ?
N3 Cu1 F1 87.6(2) . . ?
N3 Cu1 F1 90.8(2) 11_554 . ?
N1 Cu1 F1 93.3(2) 2_645 . ?
N1 Cu1 F1 88.3(2) 12_464 . ?
N3 Cu1 F1 90.8(2) . 11_554 ?
N3 Cu1 F1 87.6(2) 11_554 11_554 ?
N1 Cu1 F1 88.3(2) 2_645 11_554 ?
N1 Cu1 F1 93.3(2) 12_464 11_554 ?
F1 Cu1 F1 177.7(3) . 11_554 ?
Zr1 F1 Cu1 166.5(2) . . ?
C9 N3 C11 104.2(6) . . ?
C9 N3 Cu1 128.5(5) . . ?
C11 N3 Cu1 127.2(5) . . ?
N3 C9 N4 114.5(7) . . ?
N3 C9 H9 122.8 . . ?
N4 C9 H9 122.8 . . ?
C9 N4 C10 103.9(7) . . ?
C9 N4 C6 126.9(6) . . ?
C10 N4 C6 129.1(6) . . ?
C11 C10 N4 107.4(8) . . ?
C11 C10 H10 126.3 . . ?
N4 C10 H10 126.3 . . ?
C10 C11 N3 109.8(8) . . ?
C10 C11 H11 125.1 . . ?
N3 C11 H11 125.1 . . ?
C5 C6 C7 120.2(8) . . ?
C5 C6 N4 119.5(6) . . ?
C7 C6 N4 120.3(7) . . ?
C2 C7 C6 117.5(8) . . ?
C2 C7 H7 121.2 . . ?
C6 C7 H7 121.2 . . ?
C3 C2 C7 120.7(8) . . ?
C3 C2 C1 121.9(9) . . ?
C7 C2 C1 117.2(8) . . ?
C4 C3 C2 120.4(9) . . ?
C4 C3 H3 119.8 . . ?
C2 C3 H3 119.8 . . ?
C6 C5 C4 121.1(8) . . ?
C6 C5 H5 119.4 . . ?
C4 C5 H5 119.4 . . ?
C3 C4 C5 119.8(8) . . ?
C3 C4 N2 121.9(8) . . ?
C5 C4 N2 118.3(8) . . ?
C8 N2 C12 107.6(8) . . ?
C8 N2 C4 126.5(7) . . ?
C12 N2 C4 125.8(8) . . ?
N2 C8 N1 110.3(7) . . ?
N2 C8 H8 124.9 . . ?
N1 C8 H8 124.9 . . ?
C13 N1 C8 103.8(7) . . ?
C13 N1 Cu1 131.9(6) . 10_644 ?
C8 N1 Cu1 123.1(5) . 10_644 ?
N1 C13 C12 114.1(9) . . ?
N1 C13 H13 123.0 . . ?
C12 C13 H13 123.0 . . ?
C13 C12 N2 103.9(9) . . ?
C13 C12 H12 128.0 . . ?
N2 C12 H12 128.0 . . ?
O1 C1 O2 125.4(11) . . ?
O1 C1 C2 122.2(10) . . ?
O2 C1 C2 112.0(10) . . ?
C1 O2 H2A 108.1 . . ?

loop_
_geom_bond_atom_site_label_1
_geom_bond_atom_site_label_2
_geom_bond_distance
_geom_bond_site_symmetry_2
_geom_bond_publ_flag
Zr1 F3 1.955(5) . ?
Zr1 F3 1.955(5) 5 ?
Zr1 F4 1.960(7) . ?
Zr1 F1 1.967(4) 5 ?
Zr1 F1 1.967(4) . ?
Zr1 F2 1.995(6) . ?
Cu1 N3 1.964(6) . ?
Cu1 N3 1.964(6) 11_554 ?
Cu1 N1 2.001(6) 2_645 ?
Cu1 N1 2.001(6) 12_464 ?
Cu1 F1 2.322(4) . ?
Cu1 F1 2.322(4) 11_554 ?
N3 C9 1.291(9) . ?
N3 C11 1.372(9) . ?
C9 N4 1.347(9) . ?
C9 H9 0.9300 . ?
N4 C10 1.375(10) . ?
N4 C6 1.404(9) . ?
C10 C11 1.342(11) . ?
C10 H10 0.9300 . ?
C11 H11 0.9300 . ?
C6 C5 1.360(10) . ?
C6 C7 1.401(9) . ?
C7 C2 1.388(10) . ?
C7 H7 0.9300 . ?
C2 C3 1.384(11) . ?
C2 C1 1.523(12) . ?
C3 C4 1.344(11) . ?
C3 H3 0.9300 . ?
C5 C4 1.374(11) . ?
C5 H5 0.9300 . ?
C4 N2 1.407(10) . ?
N2 C8 1.326(9) . ?
N2 C12 1.359(12) . ?
C8 N1 1.359(9) . ?
C8 H8 0.9300 . ?
N1 C13 1.292(10) . ?
C13 C12 1.343(12) . ?
C13 H13 0.9300 . ?
C12 H12 0.9300 . ?
C1 O1 1.159(11) . ?
C1 O2 1.283(12) . ?
O2 H2A 0.8499 . ?

loop_
_geom_torsion_atom_site_label_1
_geom_torsion_atom_site_label_2
_geom_torsion_atom_site_label_3
_geom_torsion_atom_site_label_4
_geom_torsion
_geom_torsion_site_symmetry_1
_geom_torsion_site_symmetry_2
_geom_torsion_site_symmetry_3
_geom_torsion_site_symmetry_4
_geom_torsion_publ_flag
C11 N3 C9 N4 2.7(9) . . . . ?
Cu1 N3 C9 N4 -176.9(5) . . . . ?
N3 C9 N4 C10 -4.5(10) . . . . ?
N3 C9 N4 C6 172.6(7) . . . . ?
C9 N4 C10 C11 4.3(10) . . . . ?
C6 N4 C10 C11 -172.7(8) . . . . ?
N4 C10 C11 N3 -3.0(11) . . . . ?
C9 N3 C11 C10 0.3(10) . . . . ?
Cu1 N3 C11 C10 179.9(6) . . . . ?
C9 N4 C6 C5 -160.7(8) . . . . ?
C10 N4 C6 C5 15.7(13) . . . . ?
C9 N4 C6 C7 18.8(13) . . . . ?
C10 N4 C6 C7 -164.9(8) . . . . ?
C5 C6 C7 C2 4.6(12) . . . . ?
N4 C6 C7 C2 -174.8(7) . . . . ?
C6 C7 C2 C3 -4.9(13) . . . . ?
C6 C7 C2 C1 179.0(8) . . . . ?
C7 C2 C3 C4 1.2(14) . . . . ?
C1 C2 C3 C4 177.0(9) . . . . ?
C7 C6 C5 C4 -0.7(13) . . . . ?
N4 C6 C5 C4 178.8(8) . . . . ?
C2 C3 C4 C5 3.0(14) . . . . ?
C2 C3 C4 N2 -177.5(8) . . . . ?
C6 C5 C4 C3 -3.2(14) . . . . ?
C6 C5 C4 N2 177.2(8) . . . . ?
C3 C4 N2 C8 156.0(9) . . . . ?
C5 C4 N2 C8 -24.4(14) . . . . ?
C3 C4 N2 C12 -26.5(15) . . . . ?
C5 C4 N2 C12 153.0(10) . . . . ?
C12 N2 C8 N1 5.1(11) . . . . ?
C4 N2 C8 N1 -177.1(8) . . . . ?
N2 C8 N1 C13 -3.2(10) . . . . ?
N2 C8 N1 Cu1 -172.0(5) . . . 10_644 ?
C8 N1 C13 C12 0.0(12) . . . . ?
Cu1 N1 C13 C12 167.4(8) 10_644 . . . ?
N1 C13 C12 N2 3.0(14) . . . . ?
C8 N2 C12 C13 -4.8(12) . . . . ?
C4 N2 C12 C13 177.4(9) . . . . ?
C3 C2 C1 O1 -170.3(10) . . . . ?
C7 C2 C1 O1 5.8(16) . . . . ?
C3 C2 C1 O2 3.3(16) . . . . ?
C7 C2 C1 O2 179.3(9) . . . . ?

loop_
_platon_squeeze_void_nr
_platon_squeeze_void_average_x
_platon_squeeze_void_average_y
_platon_squeeze_void_average_z
_platon_squeeze_void_volume
_platon_squeeze_void_count_electrons
_platon_squeeze_void_content
1 -0.009 -0.008 -0.003 3977 1301 ' '
